data_8101386
loop_
_publ_author_name
'Strenger, Irina'
'Rosu, Tudor'
'Negoiu, Maria'

_publ_section_title
;
Refinement of the crystal structure of cis-bis(2,2'-bipyridyl)dichlorocobalt
(III) chloride dihydrate, [C~20~H~16~N~4~CoCl~2~]Cl &#x00B7; 2H~2~O
;
_journal_issue 4
_journal_name_full 'Zeitschrift f\"ur Kristallographie - New Crystal Structures'
_journal_page_first 489
_journal_page_last 490
_journal_volume 215
_journal_year 2000
_chemical_formula_sum 'C20 H20 Cl3 Co N4 O2'
_chemical_formula_weight 513.68
_space_group_IT_number 2
_symmetry_cell_setting triclinic
_symmetry_space_group_name_Hall '-P 1'
_symmetry_space_group_name_H-M 'P -1'
_cell_angle_alpha 91.55(2)
_cell_angle_beta 93.410(10)
_cell_angle_gamma 100.09(2)
_cell_formula_units_Z 2
_cell_length_a 6.994(2)
_cell_length_b 12.258(3)
_cell_length_c 12.889(2)
_cell_measurement_temperature 293(2)
_cell_volume 1085.2(4)
_diffrn_ambient_temperature 293(2)
_exptl_crystal_density_diffrn 1.572
_cod_depositor_comments
;
The following automatic conversions were performed:
'_geom_bond_publ_flag' value 'Y' changed to 'y' according to
'/home/saulius/struct/CIF-dictionaries/cif_core.dic' dictionary named
'cif_core.dic' version 2.4.1 from 2010-06-29 (6 times).

Automatic conversion script
Id: cif_fix_enum 1527 2010-12-29 10:47:43Z saulius 
;
_cod_database_code 8101386

loop_
_symmetry_equiv_pos_as_xyz
'x, y, z'
'-x, -y, -z'

loop_
_atom_site_aniso_label
_atom_site_aniso_U_11
_atom_site_aniso_U_22
_atom_site_aniso_U_33
_atom_site_aniso_U_23
_atom_site_aniso_U_13
_atom_site_aniso_U_12
Co 0.0271(2) 0.0296(3) 0.0265(2) -0.0038(2) 0.0037(2) 0.0047(2)
Cl1 0.0449(5) 0.0457(5) 0.0404(5) 0.0038(4) 0.0045(4) 0.0187(4)
Cl2 0.0321(5) 0.0451(5) 0.0437(5) -0.0143(4) 0.0014(4) 0.0000(4)
N1 0.0304(15) 0.029(2) 0.0316(15) -0.0038(12) 0.0041(12) 0.0046(12)
N2 0.0297(15) 0.032(2) 0.0303(15) -0.0027(12) 0.0044(12) 0.0054(12)
N3 0.0302(15) 0.031(2) 0.0269(14) -0.0029(11) 0.0020(11) 0.0048(12)
N4 0.0291(15) 0.032(2) 0.0277(14) -0.0048(12) 0.0014(11) 0.0031(12)
C1 0.036(2) 0.048(2) 0.036(2) -0.003(2) 0.006(2) -0.001(2)
C2 0.032(2) 0.051(2) 0.045(2) 0.000(2) 0.011(2) 0.002(2)
C3 0.047(2) 0.055(3) 0.036(2) -0.001(2) 0.015(2) 0.018(2)
C4 0.045(2) 0.042(2) 0.039(2) -0.010(2) 0.009(2) 0.009(2)
C5 0.035(2) 0.034(2) 0.027(2) -0.0046(14) 0.0019(14) 0.009(2)
C6 0.033(2) 0.033(2) 0.030(2) -0.0043(14) 0.0009(14) 0.0054(15)
C7 0.043(2) 0.040(2) 0.037(2) -0.009(2) 0.003(2) 0.001(2)
C8 0.044(2) 0.045(2) 0.047(2) -0.009(2) 0.000(2) -0.004(2)
C9 0.031(2) 0.047(2) 0.048(2) -0.001(2) 0.007(2) -0.004(2)
C10 0.034(2) 0.038(2) 0.035(2) 0.000(2) 0.0053(15) 0.006(2)
C11 0.045(2) 0.045(2) 0.034(2) 0.003(2) 0.005(2) 0.012(2)
C12 0.058(3) 0.048(2) 0.036(2) 0.009(2) 0.002(2) 0.011(2)
C13 0.046(2) 0.038(2) 0.049(2) 0.004(2) -0.002(2) 0.012(2)
C14 0.032(2) 0.037(2) 0.047(2) -0.005(2) 0.001(2) 0.009(2)
C15 0.022(2) 0.030(2) 0.035(2) -0.0050(14) 0.0026(13) -0.0010(13)
C16 0.025(2) 0.031(2) 0.033(2) -0.0074(14) 0.0021(13) -0.0015(14)
C17 0.031(2) 0.041(2) 0.040(2) -0.009(2) 0.003(2) 0.006(2)
C18 0.036(2) 0.061(3) 0.037(2) -0.011(2) 0.012(2) 0.003(2)
C19 0.048(2) 0.051(2) 0.030(2) 0.002(2) 0.011(2) 0.003(2)
C20 0.047(2) 0.044(2) 0.031(2) 0.006(2) 0.007(2) 0.012(2)
Cl3 0.0779(9) 0.0597(7) 0.0765(8) -0.0162(6) 0.0291(7) 0.0107(6)
O1 0.081(3) 0.081(3) 0.080(3) 0.010(2) 0.021(2) 0.025(2)
O2 0.072(3) 0.110(4) 0.072(3) -0.015(3) 0.005(2) 0.024(3)

loop_
_atom_site_label
_atom_site_type_symbol
_atom_site_fract_x
_atom_site_fract_y
_atom_site_fract_z
_atom_site_U_iso_or_equiv
_atom_site_thermal_displace_type
_atom_site_occupancy
_atom_site_calc_flag
_atom_site_refinement_flags
_atom_site_disorder_group
Co Co 0.10398(7) 0.21799(4) 0.37173(3) 0.02778(15) Uani 1 d . .
Cl1 Cl 0.24923(15) 0.08751(8) 0.44436(7) 0.0422(2) Uani 1 d . .
Cl2 Cl 0.34207(13) 0.35169(8) 0.43742(7) 0.0415(2) Uani 1 d . .
N1 N 0.2340(4) 0.1897(2) 0.2482(2) 0.0306(6) Uani 1 d . .
N2 N -0.0971(4) 0.1017(2) 0.3094(2) 0.0307(6) Uani 1 d . .
N3 N -0.0253(4) 0.3318(2) 0.3126(2) 0.0294(6) Uani 1 d . .
N4 N -0.0352(4) 0.2460(2) 0.4925(2) 0.0301(6) Uani 1 d . .
C1 C 0.4043(6) 0.2453(3) 0.2199(3) 0.0410(9) Uani 1 d . .
H1 H 0.4634(6) 0.3087(3) 0.2585(3) 0.038(11) Uiso 1 calc R .
C2 C 0.4950(6) 0.2117(4) 0.1355(3) 0.0431(9) Uani 1 d . .
H2 H 0.6125(6) 0.2521(4) 0.1170(3) 0.045(12) Uiso 1 calc R .
C3 C 0.4080(6) 0.1169(4) 0.0791(3) 0.0446(10) Uani 1 d . .
H3 H 0.4674(6) 0.0920(4) 0.0226(3) 0.047(12) Uiso 1 calc R .
C4 C 0.2337(6) 0.0598(3) 0.1070(3) 0.0418(9) Uani 1 d . .
H4 H 0.1736(6) -0.0042(3) 0.0696(3) 0.054(13) Uiso 1 calc R .
C5 C 0.1482(5) 0.0979(3) 0.1910(3) 0.0319(7) Uani 1 d . .
C6 C -0.0419(5) 0.0481(3) 0.2265(3) 0.0318(7) Uani 1 d . .
C7 C -0.1596(6) -0.0453(3) 0.1804(3) 0.0410(9) Uani 1 d . .
H7 H -0.1184(6) -0.0826(3) 0.1245(3) 0.041(11) Uiso 1 calc R .
C8 C -0.3390(6) -0.0824(4) 0.2186(3) 0.0470(10) Uani 1 d . .
H8 H -0.4196(6) -0.1456(4) 0.1895(3) 0.057(13) Uiso 1 calc R .
C9 C -0.3965(6) -0.0241(3) 0.3006(3) 0.0430(9) Uani 1 d . .
H9 H -0.5185(6) -0.0464(3) 0.3259(3) 0.048(12) Uiso 1 calc R .
C10 C -0.2743(5) 0.0662(3) 0.3444(3) 0.0357(8) Uani 1 d . .
H10 H -0.3142(5) 0.1045(3) 0.4000(3) 0.037(10) Uiso 1 calc R .
C11 C -0.0109(6) 0.3676(3) 0.2160(3) 0.0405(9) Uani 1 d . .
H11 H 0.0600(6) 0.3337(3) 0.1699(3) 0.046(12) Uiso 1 calc R .
C12 C -0.0998(7) 0.4542(4) 0.1834(3) 0.0473(10) Uani 1 d . .
H12 H -0.0890(7) 0.4784(4) 0.1158(3) 0.056(13) Uiso 1 calc R .
C13 C -0.2041(6) 0.5043(3) 0.2517(3) 0.0442(9) Uani 1 d . .
H13 H -0.2650(6) 0.5624(3) 0.2305(3) 0.067(15) Uiso 1 calc R .
C14 C -0.2182(5) 0.4679(3) 0.3523(3) 0.0384(8) Uani 1 d . .
H14 H -0.2877(5) 0.5013(3) 0.3994(3) 0.028(9) Uiso 1 calc R .
C15 C -0.1264(5) 0.3807(3) 0.3812(3) 0.0298(7) Uani 1 d . .
C16 C -0.1325(5) 0.3315(3) 0.4836(3) 0.0306(7) Uani 1 d . .
C17 C -0.2257(5) 0.3689(3) 0.5652(3) 0.0377(8) Uani 1 d . .
H17 H -0.2904(5) 0.4287(3) 0.5578(3) 0.053(13) Uiso 1 calc R .
C18 C -0.2209(6) 0.3156(4) 0.6588(3) 0.0452(10) Uani 1 d . .
H18 H -0.2836(6) 0.3388(4) 0.7148(3) 0.063(14) Uiso 1 calc R .
C19 C -0.1230(6) 0.2287(4) 0.6677(3) 0.0438(9) Uani 1 d . .
H19 H -0.1180(6) 0.1924(4) 0.7299(3) 0.056(13) Uiso 1 calc R .
C20 C -0.0311(6) 0.1953(3) 0.5829(3) 0.0401(9) Uani 1 d . .
H20 H 0.0350(6) 0.1361(3) 0.5891(3) 0.038(11) Uiso 1 calc R .
Cl3 Cl 0.1206(2) -0.22530(11) 0.03929(11) 0.0709(4) Uani 1 d . .
O1 O 0.2653(8) -0.6019(4) 0.0113(4) 0.0784(12) Uani 1 d . .
H110 H 0.3364(73) -0.6167(40) -0.0301(37) 0.044(14) Uiso 1 d . .
H111 H 0.1423(187) -0.6454(106) -0.0146(95) 0.252(64) Uiso 1 d . .
O2 O 0.4054(7) -0.3884(6) 0.1057(4) 0.0840(14) Uani 1 d . .
H210 H 0.3291(90) -0.3587(49) 0.0886(46) 0.061(21) Uiso 1 d . .
H211 H 0.3401(96) -0.4504(51) 0.0763(48) 0.082(22) Uiso 1 d . .

loop_
_geom_bond_atom_site_label_1
_geom_bond_atom_site_label_2
_geom_bond_distance
_geom_bond_site_symmetry_2
_geom_bond_publ_flag
Co N1 1.933(3) . y
Co N2 1.938(3) . y
Co N4 1.938(3) . y
Co N3 1.940(3) . y
Co Cl2 2.2308(12) . y
Co Cl1 2.2369(11) . y
N1 C1 1.340(5) . ?
N1 C5 1.355(4) . ?
N2 C10 1.348(5) . ?
N2 C6 1.350(4) . ?
N3 C11 1.335(5) . ?
N3 C15 1.355(4) . ?
N4 C20 1.336(5) . ?
N4 C16 1.349(5) . ?
C1 C2 1.380(5) . ?
C2 C3 1.378(6) . ?
C3 C4 1.368(6) . ?
C4 C5 1.376(5) . ?
C5 C6 1.467(5) . ?
C6 C7 1.384(5) . ?
C7 C8 1.382(6) . ?
C8 C9 1.378(6) . ?
C9 C10 1.361(5) . ?
C11 C12 1.384(6) . ?
C12 C13 1.374(6) . ?
C13 C14 1.386(6) . ?
C14 C15 1.389(5) . ?
C15 C16 1.466(5) . ?
C16 C17 1.379(5) . ?
C17 C18 1.388(6) . ?
C18 C19 1.367(6) . ?
C19 C20 1.388(5) . ?
